data_7219765
loop_
_publ_author_name
'Girgis, AS'
'Panda, Siva S.'
'Aziz, Marian N.'
'Steel, Peter'
'Hall, Charles Dennis'
'Katritzky, Alan R.'

_publ_section_title
;
 Rational design, synthesis, and 2D-QSAR study of anti-oncological
 alkaloids against hepatoma and cervical carcinoma
;
_journal_name_full 'RSC Adv.'
_journal_paper_doi 10.1039/C4RA16663A
_journal_year 2015
_chemical_formula_moiety 'C21 H17 Cl4 N O'
_chemical_formula_sum 'C21 H17 Cl4 N O'
_chemical_formula_weight 441.16
_chemical_name_systematic
; 
 ? 
;
_space_group_IT_number 15
_symmetry_cell_setting monoclinic
_symmetry_space_group_name_Hall '-C 2yc'
_symmetry_space_group_name_H-M 'C 1 2/c 1'
_atom_sites_solution_hydrogens geom
_atom_sites_solution_primary direct
_atom_sites_solution_secondary difmap
_audit_creation_method SHELXL-97
_audit_update_record
;
2014-12-04 deposited with the CCDC.
2015-03-02 downloaded from the CCDC.
;
_cell_angle_alpha 90.00
_cell_angle_beta 90.3250(10)
_cell_angle_gamma 90.00
_cell_formula_units_Z 8
_cell_length_a 21.5694(4)
_cell_length_b 7.03970(10)
_cell_length_c 25.8262(3)
_cell_measurement_temperature 120(2)
_cell_volume 3921.44(10)
_computing_cell_refinement CrysAlisPro
_computing_data_collection CrysAlisPro
_computing_data_reduction CrysAlisPro
_computing_molecular_graphics XP
_computing_publication_material XP
_computing_structure_refinement 'SHELXL-97 (Sheldrick, 2008)'
_computing_structure_solution 'SHELXS-97 (Sheldrick, 2008)'
_diffrn_ambient_temperature 120(2)
_diffrn_detector_area_resol_mean 10.6501
_diffrn_measured_fraction_theta_full 0.998
_diffrn_measured_fraction_theta_max 0.998
_diffrn_measurement_device_type 'SuperNova, Dual, Cu at zero, Atlas'
_diffrn_radiation_monochromator mirror
_diffrn_radiation_source 'fine-focus sealed tube'
_diffrn_radiation_type CuK\a
_diffrn_radiation_wavelength 1.54178
_diffrn_reflns_av_R_equivalents 0.0381
_diffrn_reflns_av_sigmaI/netI 0.0228
_diffrn_reflns_limit_h_max 25
_diffrn_reflns_limit_h_min -24
_diffrn_reflns_limit_k_max 8
_diffrn_reflns_limit_k_min -8
_diffrn_reflns_limit_l_max 30
_diffrn_reflns_limit_l_min -30
_diffrn_reflns_number 21368
_diffrn_reflns_theta_full 67.48
_diffrn_reflns_theta_max 67.48
_diffrn_reflns_theta_min 3.42
_diffrn_source_type 'SuperNova (Cu) X-ray Source'
_exptl_absorpt_coefficient_mu 5.577
_exptl_absorpt_correction_T_max 0.5090
_exptl_absorpt_correction_T_min 0.3734
_exptl_absorpt_correction_type multi-scan
_exptl_absorpt_process_details
;
CrysAlisPro, Agilent Technologies,
Version 1.171.37.31 (release 14-01-2014 CrysAlis171 .NET)
(compiled Jan 14 2014,18:38:05)
Empirical absorption correction using spherical harmonics,
 implemented in SCALE3 ABSPACK scaling algorithm.
;
_exptl_crystal_colour yellow
_exptl_crystal_density_diffrn 1.494
_exptl_crystal_density_method 'not measured'
_exptl_crystal_description block
_exptl_crystal_F_000 1808
_exptl_crystal_size_max 0.22
_exptl_crystal_size_mid 0.18
_exptl_crystal_size_min 0.14
_refine_diff_density_max 0.292
_refine_diff_density_min -0.224
_refine_diff_density_rms 0.048
_refine_ls_extinction_method none
_refine_ls_goodness_of_fit_ref 1.012
_refine_ls_hydrogen_treatment constr
_refine_ls_matrix_type full
_refine_ls_number_parameters 244
_refine_ls_number_reflns 3540
_refine_ls_number_restraints 0
_refine_ls_restrained_S_all 1.012
_refine_ls_R_factor_all 0.0326
_refine_ls_R_factor_gt 0.0272
_refine_ls_shift/su_max 0.009
_refine_ls_shift/su_mean 0.001
_refine_ls_structure_factor_coef Fsqd
_refine_ls_weighting_details 'calc w=1/[\s^2^(Fo^2^)+(0.0400P)^2^+4.0000P] where P=(Fo^2^+2Fc^2^)/3'
_refine_ls_weighting_scheme calc
_refine_ls_wR_factor_gt 0.0706
_refine_ls_wR_factor_ref 0.0754
_reflns_number_gt 3137
_reflns_number_total 3540
_reflns_threshold_expression >2sigma(I)
_cod_data_source_file c4ra16663a2.cif
_cod_data_source_block k3
_cod_original_sg_symbol_H-M C2/c
_cod_database_code 7219765

loop_
_symmetry_equiv_pos_as_xyz
'x, y, z'
'-x, y, -z+1/2'
'x+1/2, y+1/2, z'
'-x+1/2, y+1/2, -z+1/2'
'-x, -y, -z'
'x, -y, z-1/2'
'-x+1/2, -y+1/2, -z'
'x+1/2, -y+1/2, z-1/2'

loop_
_atom_site_label
_atom_site_type_symbol
_atom_site_fract_x
_atom_site_fract_y
_atom_site_fract_z
_atom_site_U_iso_or_equiv
_atom_site_adp_type
_atom_site_occupancy
_atom_site_symmetry_multiplicity
_atom_site_calc_flag
_atom_site_refinement_flags
Cl1 Cl -0.19241(2) 1.15148(6) 0.445104(16) 0.02587(12) Uani 1 1 d .
Cl2 Cl -0.19335(2) 0.69887(7) 0.611898(15) 0.02816(12) Uani 1 1 d .
Cl3 Cl -0.07418(2) 0.83938(6) 0.105156(16) 0.03028(12) Uani 1 1 d .
Cl4 Cl 0.02410(2) 0.18471(6) 0.039405(15) 0.02751(12) Uani 1 1 d .
O1 O -0.08114(6) 0.93036(17) 0.29385(5) 0.0283(3) Uani 1 1 d .
N1 N -0.18277(6) 0.4615(2) 0.29696(5) 0.0189(3) Uani 1 1 d .
C2 C -0.16005(8) 0.5105(2) 0.34891(6) 0.0182(3) Uani 1 1 d .
H2A H -0.1292 0.4152 0.3604 0.022 Uiso 1 1 calc R
H2B H -0.1949 0.5089 0.3736 0.022 Uiso 1 1 calc R
C3 C -0.13079(7) 0.7046(2) 0.34842(6) 0.0171(3) Uani 1 1 d .
C4 C -0.10184(8) 0.7699(2) 0.29878(6) 0.0193(4) Uani 1 1 d .
C5 C -0.09637(7) 0.6252(2) 0.25649(6) 0.0177(3) Uani 1 1 d .
C6 C -0.12880(8) 0.4375(2) 0.26347(6) 0.0198(4) Uani 1 1 d .
H6A H -0.1422 0.3879 0.2293 0.024 Uiso 1 1 calc R
H6B H -0.0998 0.3445 0.2792 0.024 Uiso 1 1 calc R
C7 C -0.21913(9) 0.2841(3) 0.29763(7) 0.0251(4) Uani 1 1 d .
H7A H -0.1948 0.1843 0.3156 0.030 Uiso 1 1 calc R
H7B H -0.2264 0.2416 0.2616 0.030 Uiso 1 1 calc R
C8 C -0.28098(9) 0.3067(3) 0.32440(7) 0.0299(4) Uani 1 1 d .
H8A H -0.3031 0.1851 0.3239 0.045 Uiso 1 1 calc R
H8B H -0.3057 0.4029 0.3063 0.045 Uiso 1 1 calc R
H8C H -0.2741 0.3466 0.3603 0.045 Uiso 1 1 calc R
C9 C -0.12908(8) 0.8253(2) 0.38856(6) 0.0189(3) Uani 1 1 d .
H9A H -0.1133 0.9486 0.3816 0.023 Uiso 1 1 calc R
C10 C -0.14875(7) 0.7891(2) 0.44201(6) 0.0173(3) Uani 1 1 d .
C11 C -0.17475(8) 0.9327(2) 0.47268(6) 0.0185(3) Uani 1 1 d .
C12 C -0.18855(8) 0.9074(2) 0.52447(6) 0.0193(3) Uani 1 1 d .
H12A H -0.2053 1.0084 0.5444 0.023 Uiso 1 1 calc R
C13 C -0.17733(8) 0.7321(3) 0.54654(6) 0.0199(4) Uani 1 1 d .
C14 C -0.15357(8) 0.5829(2) 0.51783(6) 0.0203(4) Uani 1 1 d .
H14A H -0.1474 0.4617 0.5332 0.024 Uiso 1 1 calc R
C15 C -0.13903(7) 0.6135(2) 0.46634(6) 0.0185(3) Uani 1 1 d .
H15A H -0.1219 0.5121 0.4468 0.022 Uiso 1 1 calc R
C16 C -0.06392(8) 0.6745(2) 0.21450(6) 0.0192(3) Uani 1 1 d .
H16A H -0.0506 0.8029 0.2125 0.023 Uiso 1 1 calc R
C17 C -0.04690(8) 0.5501(2) 0.17118(6) 0.0191(3) Uani 1 1 d .
C18 C -0.04528(8) 0.6158(2) 0.11995(6) 0.0194(3) Uani 1 1 d .
C19 C -0.02324(8) 0.5059(2) 0.07955(6) 0.0206(4) Uani 1 1 d .
H19A H -0.0221 0.5547 0.0453 0.025 Uiso 1 1 calc R
C20 C -0.00299(8) 0.3240(2) 0.09020(6) 0.0201(4) Uani 1 1 d .
C21 C -0.00435(8) 0.2499(3) 0.13986(6) 0.0224(4) Uani 1 1 d .
H21A H 0.0097 0.1244 0.1467 0.027 Uiso 1 1 calc R
C22 C -0.02666(8) 0.3633(3) 0.17927(6) 0.0222(4) Uani 1 1 d .
H22A H -0.0283 0.3124 0.2133 0.027 Uiso 1 1 calc R

loop_
_atom_site_aniso_label
_atom_site_aniso_U_11
_atom_site_aniso_U_22
_atom_site_aniso_U_33
_atom_site_aniso_U_23
_atom_site_aniso_U_13
_atom_site_aniso_U_12
Cl1 0.0379(3) 0.0165(2) 0.0233(2) 0.00114(15) 0.00751(18) 0.00294(17)
Cl2 0.0354(3) 0.0354(2) 0.0138(2) 0.00185(16) 0.00207(17) 0.00258(19)
Cl3 0.0451(3) 0.0230(2) 0.0228(2) 0.00382(16) 0.00903(19) 0.00249(19)
Cl4 0.0358(3) 0.0289(2) 0.0179(2) -0.00549(16) 0.00815(17) 0.00012(18)
O1 0.0388(8) 0.0223(7) 0.0239(6) -0.0028(5) 0.0106(5) -0.0081(6)
N1 0.0201(7) 0.0214(7) 0.0152(7) -0.0032(5) 0.0010(5) -0.0036(6)
C2 0.0209(8) 0.0196(8) 0.0140(7) -0.0009(6) 0.0010(6) -0.0009(7)
C3 0.0152(8) 0.0192(8) 0.0170(8) -0.0003(6) 0.0012(6) 0.0010(6)
C4 0.0179(8) 0.0212(9) 0.0188(8) -0.0010(7) 0.0001(7) -0.0009(7)
C5 0.0168(8) 0.0211(8) 0.0152(8) -0.0008(6) -0.0006(6) 0.0025(7)
C6 0.0222(9) 0.0213(9) 0.0158(8) -0.0033(6) 0.0020(7) -0.0010(7)
C7 0.0287(10) 0.0230(9) 0.0234(9) -0.0035(7) -0.0005(7) -0.0075(8)
C8 0.0262(10) 0.0329(10) 0.0307(10) -0.0023(8) -0.0004(8) -0.0088(8)
C9 0.0181(8) 0.0192(8) 0.0193(8) -0.0011(6) 0.0006(7) -0.0010(7)
C10 0.0153(8) 0.0195(8) 0.0170(8) -0.0024(6) 0.0000(6) -0.0022(6)
C11 0.0193(8) 0.0158(8) 0.0204(8) -0.0006(6) 0.0006(6) -0.0024(6)
C12 0.0184(9) 0.0214(8) 0.0183(8) -0.0050(7) 0.0018(6) -0.0009(7)
C13 0.0184(8) 0.0283(9) 0.0130(8) 0.0002(7) -0.0006(6) -0.0022(7)
C14 0.0207(9) 0.0204(8) 0.0198(8) 0.0018(7) -0.0036(7) 0.0005(7)
C15 0.0171(8) 0.0192(8) 0.0193(8) -0.0041(6) -0.0004(6) 0.0004(6)
C16 0.0178(8) 0.0231(8) 0.0168(8) -0.0018(6) -0.0013(6) -0.0001(7)
C17 0.0158(8) 0.0267(9) 0.0150(8) -0.0025(7) 0.0000(6) -0.0023(7)
C18 0.0192(8) 0.0207(8) 0.0185(8) -0.0002(7) 0.0018(6) -0.0041(7)
C19 0.0212(9) 0.0279(9) 0.0128(8) 0.0007(7) 0.0017(6) -0.0053(7)
C20 0.0173(8) 0.0270(9) 0.0161(8) -0.0066(7) 0.0023(6) -0.0032(7)
C21 0.0222(9) 0.0264(9) 0.0186(8) -0.0002(7) -0.0011(7) 0.0032(7)
C22 0.0219(9) 0.0314(10) 0.0133(8) 0.0008(7) -0.0010(6) 0.0021(7)

loop_
_atom_type_symbol
_atom_type_description
_atom_type_scat_dispersion_real
_atom_type_scat_dispersion_imag
_atom_type_scat_source
C C 0.0181 0.0091 'International Tables Vol C Tables 4.2.6.8 and 6.1.1.4'
H H 0.0000 0.0000 'International Tables Vol C Tables 4.2.6.8 and 6.1.1.4'
N N 0.0311 0.0180 'International Tables Vol C Tables 4.2.6.8 and 6.1.1.4'
O O 0.0492 0.0322 'International Tables Vol C Tables 4.2.6.8 and 6.1.1.4'
Cl Cl 0.3639 0.7018 'International Tables Vol C Tables 4.2.6.8 and 6.1.1.4'

loop_
_geom_angle_atom_site_label_1
_geom_angle_atom_site_label_2
_geom_angle_atom_site_label_3
_geom_angle
C6 N1 C2 107.74(13)
C6 N1 C7 109.52(13)
C2 N1 C7 111.31(13)
N1 C2 C3 110.12(13)
N1 C2 H2A 109.6
C3 C2 H2A 109.6
N1 C2 H2B 109.6
C3 C2 H2B 109.6
H2A C2 H2B 108.2
C9 C3 C4 117.15(15)
C9 C3 C2 125.37(15)
C4 C3 C2 117.48(14)
O1 C4 C3 121.75(15)
O1 C4 C5 121.47(15)
C3 C4 C5 116.70(14)
C16 C5 C4 117.26(15)
C16 C5 C6 124.68(15)
C4 C5 C6 118.04(14)
N1 C6 C5 109.94(13)
N1 C6 H6A 109.7
C5 C6 H6A 109.7
N1 C6 H6B 109.7
C5 C6 H6B 109.7
H6A C6 H6B 108.2
N1 C7 C8 112.74(15)
N1 C7 H7A 109.0
C8 C7 H7A 109.0
N1 C7 H7B 109.0
C8 C7 H7B 109.0
H7A C7 H7B 107.8
C7 C8 H8A 109.5
C7 C8 H8B 109.5
H8A C8 H8B 109.5
C7 C8 H8C 109.5
H8A C8 H8C 109.5
H8B C8 H8C 109.5
C3 C9 C10 127.58(16)
C3 C9 H9A 116.2
C10 C9 H9A 116.2
C15 C10 C11 116.19(15)
C15 C10 C9 122.06(15)
C11 C10 C9 121.62(15)
C12 C11 C10 122.83(16)
C12 C11 Cl1 117.53(13)
C10 C11 Cl1 119.62(13)
C13 C12 C11 118.44(15)
C13 C12 H12A 120.8
C11 C12 H12A 120.8
C12 C13 C14 121.42(15)
C12 C13 Cl2 119.04(13)
C14 C13 Cl2 119.54(13)
C15 C14 C13 118.84(16)
C15 C14 H14A 120.6
C13 C14 H14A 120.6
C14 C15 C10 122.23(15)
C14 C15 H15A 118.9
C10 C15 H15A 118.9
C5 C16 C17 126.60(16)
C5 C16 H16A 116.7
C17 C16 H16A 116.7
C22 C17 C18 116.19(15)
C22 C17 C16 121.67(15)
C18 C17 C16 121.96(16)
C19 C18 C17 122.46(16)
C19 C18 Cl3 117.73(13)
C17 C18 Cl3 119.78(13)
C20 C19 C18 118.54(15)
C20 C19 H19A 120.7
C18 C19 H19A 120.7
C19 C20 C21 121.70(15)
C19 C20 Cl4 118.66(13)
C21 C20 Cl4 119.64(14)
C22 C21 C20 118.29(16)
C22 C21 H21A 120.9
C20 C21 H21A 120.9
C21 C22 C17 122.80(16)
C21 C22 H22A 118.6
C17 C22 H22A 118.6

loop_
_geom_bond_atom_site_label_1
_geom_bond_atom_site_label_2
_geom_bond_distance
Cl1 C11 1.7382(17)
Cl2 C13 1.7407(16)
Cl3 C18 1.7344(18)
Cl4 C20 1.7414(16)
O1 C4 1.222(2)
N1 C6 1.464(2)
N1 C2 1.467(2)
N1 C7 1.475(2)
C2 C3 1.505(2)
C2 H2A 0.9900
C2 H2B 0.9900
C3 C9 1.341(2)
C3 C4 1.501(2)
C4 C5 1.498(2)
C5 C16 1.340(2)
C5 C6 1.507(2)
C6 H6A 0.9900
C6 H6B 0.9900
C7 C8 1.514(3)
C7 H7A 0.9900
C7 H7B 0.9900
C8 H8A 0.9800
C8 H8B 0.9800
C8 H8C 0.9800
C9 C10 1.469(2)
C9 H9A 0.9500
C10 C15 1.402(2)
C10 C11 1.403(2)
C11 C12 1.383(2)
C12 C13 1.380(2)
C12 H12A 0.9500
C13 C14 1.386(2)
C14 C15 1.385(2)
C14 H14A 0.9500
C15 H15A 0.9500
C16 C17 1.469(2)
C16 H16A 0.9500
C17 C22 1.400(2)
C17 C18 1.402(2)
C18 C19 1.385(2)
C19 C20 1.380(2)
C19 H19A 0.9500
C20 C21 1.385(2)
C21 C22 1.382(2)
C21 H21A 0.9500
C22 H22A 0.9500
